data_7161053
loop_
_publ_author_name
'Ghosh, Arun K.'
'Bhattacharjee, Amlan'
'Jayashankar, Uttara'
'Bogan, Sydney N.'
'Mesecar, Andrew D.'

_publ_section_title
;
 Ugi multicomponent reactions of optically active aldehydes and chiral
 aminoindanols: diastereoselective synthesis of bisamides relevant to
 SARS-CoV-2 Mpro inhibitors.
;
_journal_issue 12
_journal_name_full 'Organic &amp; biomolecular chemistry'
_journal_page_first 2542
_journal_page_last 2558
_journal_paper_doi 10.1039/d5ob01897h
_journal_volume 24
_journal_year 2026
_chemical_absolute_configuration ad
_chemical_formula_sum 'C32 H41 N5 O6'
_chemical_formula_weight 591.70
_space_group_crystal_system monoclinic
_space_group_IT_number 4
_space_group_name_Hall 'P 2yb'
_space_group_name_H-M_alt 'P 1 21 1'
_atom_sites_solution_hydrogens geom
_atom_sites_solution_primary dual
_atom_sites_solution_secondary difmap
_audit_creation_method SHELXL-2019/3
_audit_update_record
;
2025-11-07 deposited with the CCDC.	2026-02-19 downloaded from the CCDC.
;
_cell_angle_alpha 90
_cell_angle_beta 92.949(3)
_cell_angle_gamma 90
_cell_formula_units_Z 2
_cell_length_a 9.6747(5)
_cell_length_b 10.7211(4)
_cell_length_c 15.9751(6)
_cell_measurement_reflns_used 6298
_cell_measurement_temperature 293(2)
_cell_measurement_theta_max 75.8011
_cell_measurement_theta_min 4.5765
_cell_volume 1654.80(12)
_computing_cell_refinement 'SAINT V8.41 (Bruker, 2020)'
_computing_data_collection 'Apex6 v2024.9-1 (Bruker, 2025)'
_computing_data_reduction 'SAINT V8.41 (Bruker, 2020)'
_computing_structure_refinement 'SHELXL-2019/2 (Sheldrick, 2019)'
_computing_structure_solution 'SHELXT (Sheldrick, 2015b)'
_diffrn_ambient_temperature 293(2)
_diffrn_detector_area_resol_mean 7.4074
_diffrn_detector_type 'PhotonIII_C14 charge-integrating and photon counting pixel array'
_diffrn_measured_fraction_theta_full 0.998
_diffrn_measured_fraction_theta_max 0.988
_diffrn_measurement_device 'four circle diffractometer'
_diffrn_measurement_device_type 'Bruker AXS D8 Quest'
_diffrn_measurement_method 'omega and phi scans'
_diffrn_radiation_monochromator 'HELIOS multilayer Montel optics'
_diffrn_radiation_type CuK\a
_diffrn_radiation_wavelength 1.54178
_diffrn_reflns_av_R_equivalents 0.0864
_diffrn_reflns_av_unetI/netI 0.0730
_diffrn_reflns_Laue_measured_fraction_full 0.998
_diffrn_reflns_Laue_measured_fraction_max 0.988
_diffrn_reflns_limit_h_max 12
_diffrn_reflns_limit_h_min -12
_diffrn_reflns_limit_k_max 13
_diffrn_reflns_limit_k_min -13
_diffrn_reflns_limit_l_max 20
_diffrn_reflns_limit_l_min -19
_diffrn_reflns_number 27249
_diffrn_reflns_point_group_measured_fraction_full 0.993
_diffrn_reflns_point_group_measured_fraction_max 0.969
_diffrn_reflns_theta_full 67.679
_diffrn_reflns_theta_max 80.484
_diffrn_reflns_theta_min 4.576
_diffrn_source 'I-mu-S 3.0 microsource X-ray tube'
_diffrn_source_current '1.1 mA'
_diffrn_source_voltage '50 kV'
_exptl_absorpt_coefficient_mu 0.676
_exptl_absorpt_correction_T_max 0.7543
_exptl_absorpt_correction_T_min 0.6583
_exptl_absorpt_correction_type multi-scan
_exptl_absorpt_process_details
;
 SADABS 2016/2: Krause, L., Herbst-Irmer, R., Sheldrick G.M. & Stalke D.,
 J. Appl. Cryst. 48 (2015) 3-10
;
_exptl_crystal_colour colourless
_exptl_crystal_density_diffrn 1.187
_exptl_crystal_description needle
_exptl_crystal_F_000 632
_exptl_crystal_size_max 0.432
_exptl_crystal_size_mid 0.037
_exptl_crystal_size_min 0.023
_refine_diff_density_max 0.190
_refine_diff_density_min -0.159
_refine_diff_density_rms 0.044
_refine_ls_abs_structure_details
;
 Flack x determined using 1719 quotients [(I+)-(I-)]/[(I+)+(I-)]
 (Parsons, Flack and Wagner, Acta Cryst. B69 (2013) 249-259).
;
_refine_ls_abs_structure_Flack 0.20(18)
_refine_ls_extinction_coef 0.0091(9)
_refine_ls_extinction_expression Fc^*^=kFc[1+0.001xFc^2^\l^3^/sin(2\q)]^-1/4^
_refine_ls_extinction_method 'SHELXL-2019/2 (Sheldrick 2019)'
_refine_ls_goodness_of_fit_ref 1.059
_refine_ls_hydrogen_treatment constr
_refine_ls_matrix_type full
_refine_ls_number_parameters 522
_refine_ls_number_reflns 7037
_refine_ls_number_restraints 470
_refine_ls_restrained_S_all 1.076
_refine_ls_R_factor_all 0.0722
_refine_ls_R_factor_gt 0.0463
_refine_ls_shift/su_max 0.001
_refine_ls_shift/su_mean 0.000
_refine_ls_structure_factor_coef Fsqd
_refine_ls_weighting_details 'w=1/[\s^2^(Fo^2^)+(0.0311P)^2^+0.0972P] where P=(Fo^2^+2Fc^2^)/3'
_refine_ls_weighting_scheme calc
_refine_ls_wR_factor_gt 0.1010
_refine_ls_wR_factor_ref 0.1176
_reflns_Friedel_coverage 0.858
_reflns_Friedel_fraction_full 0.988
_reflns_Friedel_fraction_max 0.947
_reflns_number_gt 4961
_reflns_number_total 7037
_reflns_threshold_expression 'I > 2\s(I)'
_cod_data_source_file d5ob01897h2.cif
_cod_data_source_block AB_03_065_0m
_cod_depositor_comments 'Adding full bibliography for 7161052--7161055.cif.'
_cod_original_sg_symbol_H-M 'P 21'
_cod_database_code 7161053
_shelx_shelxl_version_number 2019/3
_shelx_space_group_comment
;
The symmetry employed for this shelxl refinement is uniquely defined
by the following loop, which should always be used as a source of
symmetry information in preference to the above space-group names.
They are only intended as comments.
;
_shelx_estimated_absorpt_t_min 0.759
_shelx_estimated_absorpt_t_max 0.985

loop_
_space_group_symop_operation_xyz
'x, y, z'
'-x, y+1/2, -z'

loop_
_atom_site_label
_atom_site_type_symbol
_atom_site_fract_x
_atom_site_fract_y
_atom_site_fract_z
_atom_site_U_iso_or_equiv
_atom_site_adp_type
_atom_site_occupancy
_atom_site_site_symmetry_order
_atom_site_calc_flag
_atom_site_refinement_flags_posn
_atom_site_refinement_flags_adp
_atom_site_refinement_flags_occupancy
_atom_site_disorder_assembly
_atom_site_disorder_group
C1 C 0.0027(15) 0.6498(14) 0.9137(9) 0.088(3) Uani 0.60(2) 1 d D U P A 1
C2 C -0.0893(16) 0.7647(15) 0.9257(8) 0.116(4) Uani 0.60(2) 1 d D U P A 1
H2A H -0.125478 0.793572 0.872090 0.175 Uiso 0.60(2) 1 calc R U P A 1
H2B H -0.035423 0.829734 0.952835 0.175 Uiso 0.60(2) 1 calc R U P A 1
H2C H -0.164492 0.742646 0.959785 0.175 Uiso 0.60(2) 1 calc R U P A 1
C3 C 0.079(2) 0.620(2) 0.9982(10) 0.121(5) Uani 0.60(2) 1 d D U P A 1
H3A H 0.123149 0.539985 0.995058 0.181 Uiso 0.60(2) 1 calc R U P A 1
H3B H 0.014636 0.619157 1.041671 0.181 Uiso 0.60(2) 1 calc R U P A 1
H3C H 0.148467 0.682777 1.010411 0.181 Uiso 0.60(2) 1 calc R U P A 1
C4 C -0.088(2) 0.5400(19) 0.8897(11) 0.132(5) Uani 0.60(2) 1 d D U P A 1
H4A H -0.150283 0.562584 0.843313 0.198 Uiso 0.60(2) 1 calc R U P A 1
H4B H -0.140848 0.516399 0.936540 0.198 Uiso 0.60(2) 1 calc R U P A 1
H4C H -0.031743 0.471169 0.873953 0.198 Uiso 0.60(2) 1 calc R U P A 1
C1' C 0.001(2) 0.640(2) 0.9111(14) 0.093(4) Uani 0.40(2) 1 d D U P A 2
C2' C -0.140(2) 0.701(3) 0.8971(15) 0.120(5) Uani 0.40(2) 1 d D U P A 2
H2'A H -0.128776 0.785898 0.879331 0.180 Uiso 0.40(2) 1 calc R U P A 2
H2'B H -0.187679 0.699999 0.948471 0.180 Uiso 0.40(2) 1 calc R U P A 2
H2'C H -0.193765 0.656210 0.854725 0.180 Uiso 0.40(2) 1 calc R U P A 2
C3' C 0.062(3) 0.681(3) 0.9973(17) 0.124(7) Uani 0.40(2) 1 d D U P A 2
H3'A H 0.147593 0.637454 1.009666 0.186 Uiso 0.40(2) 1 calc R U P A 2
H3'B H -0.002061 0.661603 1.039280 0.186 Uiso 0.40(2) 1 calc R U P A 2
H3'C H 0.079084 0.769042 0.996837 0.186 Uiso 0.40(2) 1 calc R U P A 2
C4' C -0.020(3) 0.4981(19) 0.9062(15) 0.113(6) Uani 0.40(2) 1 d D U P A 2
H4'A H -0.045023 0.474660 0.849447 0.170 Uiso 0.40(2) 1 calc R U P A 2
H4'B H -0.092050 0.474094 0.941901 0.170 Uiso 0.40(2) 1 calc R U P A 2
H4'C H 0.064659 0.456745 0.924173 0.170 Uiso 0.40(2) 1 calc R U P A 2
N5 N 0.4044(15) -0.0162(14) 1.0046(8) 0.105(3) Uani 0.59(2) 1 d D U P B 5
O5 O 0.4798(18) 0.0459(18) 1.0530(8) 0.156(5) Uani 0.59(2) 1 d D U P B 5
O6 O 0.3541(16) -0.1201(14) 1.0137(11) 0.105(3) Uani 0.59(2) 1 d D U P B 5
N5' N 0.430(2) -0.026(2) 0.9885(12) 0.107(4) Uani 0.41(2) 1 d D U P B 6
O5' O 0.546(2) -0.0081(18) 1.0156(15) 0.143(6) Uani 0.41(2) 1 d D U P B 6
O6' O 0.392(3) -0.114(3) 1.025(2) 0.141(6) Uani 0.41(2) 1 d D U P B 6
O1 O 0.2218(3) 0.9741(2) 0.62779(15) 0.0620(6) Uani 1 1 d . . . . .
O4 O 0.4940(3) 0.6313(2) 0.54510(19) 0.0813(9) Uani 1 1 d . . . . .
N1 N 0.2947(3) 0.9255(2) 0.49911(16) 0.0527(6) Uani 1 1 d . . . . .
H1 H 0.360555 0.892139 0.472682 0.063 Uiso 1 1 calc R U . . .
N2 N 0.3719(3) 0.7221(2) 0.64505(15) 0.0471(6) Uani 1 1 d . . . . .
N3 N 0.4383(3) 0.3928(2) 0.59304(19) 0.0625(7) Uani 1 1 d . . . . .
N4 N 0.2730(3) 0.3217(2) 0.67022(18) 0.0573(7) Uani 1 1 d . . . . .
C5 C 0.1015(4) 0.6732(3) 0.8438(2) 0.0625(9) Uani 1 1 d D . . . .
C6 C 0.0523(4) 0.7143(3) 0.7652(2) 0.0599(8) Uani 1 1 d . . . . .
H6 H -0.041797 0.729762 0.755759 0.072 Uiso 1 1 calc R U . . .
C7 C 0.1409(4) 0.7327(3) 0.7005(2) 0.0534(7) Uani 1 1 d . . . . .
H7 H 0.105494 0.759220 0.648261 0.064 Uiso 1 1 calc R U . . .
C8 C 0.2810(3) 0.7117(2) 0.71350(18) 0.0458(7) Uani 1 1 d . . . . .
C9 C 0.3326(4) 0.6745(3) 0.7919(2) 0.0562(8) Uani 1 1 d . . . . .
H9 H 0.427173 0.662611 0.801981 0.067 Uiso 1 1 calc R U . . .
C10 C 0.2423(5) 0.6549(3) 0.8557(2) 0.0641(9) Uani 1 1 d . . . . .
H10 H 0.277966 0.628609 0.907972 0.077 Uiso 1 1 calc R U . . .
C11 C 0.1773(4) 0.9807(3) 0.4488(2) 0.0657(9) Uani 1 1 d . . . . .
C12 C 0.1633(6) 1.1198(4) 0.4658(3) 0.0860(13) Uani 1 1 d . . . . .
H12A H 0.250146 1.160328 0.457794 0.129 Uiso 1 1 calc R U . . .
H12B H 0.137655 1.132201 0.522442 0.129 Uiso 1 1 calc R U . . .
H12C H 0.093409 1.154496 0.427844 0.129 Uiso 1 1 calc R U . . .
C13 C 0.2100(7) 0.9627(5) 0.3569(3) 0.0951(16) Uani 1 1 d . . . . .
H13A H 0.135868 0.996282 0.321463 0.143 Uiso 1 1 calc R U . . .
H13B H 0.220021 0.875379 0.345433 0.143 Uiso 1 1 calc R U . . .
H13C H 0.294539 1.005243 0.346012 0.143 Uiso 1 1 calc R U . . .
C14 C 0.0456(5) 0.9109(5) 0.4670(3) 0.0952(14) Uani 1 1 d . . . . .
H14A H -0.030025 0.943250 0.432330 0.143 Uiso 1 1 calc R U . . .
H14B H 0.026284 0.921474 0.524949 0.143 Uiso 1 1 calc R U . . .
H14C H 0.057349 0.823806 0.455343 0.143 Uiso 1 1 calc R U . . .
C15 C 0.3052(3) 0.9240(2) 0.58296(19) 0.0470(7) Uani 1 1 d . . . . .
C16 C 0.4247(3) 0.8463(2) 0.6214(2) 0.0484(7) Uani 1 1 d . . . . .
H16A H 0.493883 0.835056 0.579351 0.073 Uiso 1 1 calc R U . C 1
O2 O 0.722(2) 0.9358(19) 0.7512(17) 0.083(3) Uani 0.174(11) 1 d D U P D 1
O3 O 0.542(3) 1.032(3) 0.681(4) 0.068(4) Uani 0.174(11) 1 d D U P D 1
C17 C 0.4932(4) 0.9109(3) 0.6978(2) 0.0589(8) Uani 0.174(11) 1 d D U P D 1
H17A H 0.419275 0.922586 0.736785 0.088 Uiso 0.174(11) 1 calc R U P D 1
C18 C 0.613(3) 0.852(3) 0.750(3) 0.073(4) Uani 0.174(11) 1 d D U P D 1
H18A H 0.585177 0.835747 0.806029 0.110 Uiso 0.174(11) 1 calc R U P D 1
H18B H 0.639505 0.774193 0.724499 0.110 Uiso 0.174(11) 1 calc R U P D 1
C19 C 0.689(3) 1.040(3) 0.699(2) 0.080(3) Uani 0.174(11) 1 d D U P D 1
C20 C 0.711(5) 1.154(3) 0.752(3) 0.092(7) Uani 0.174(11) 1 d D U P D 1
H20A H 0.790872 1.143299 0.788883 0.139 Uiso 0.174(11) 1 calc R U P D 1
H20B H 0.630954 1.168019 0.783958 0.139 Uiso 0.174(11) 1 calc R U P D 1
H20C H 0.724083 1.225218 0.716264 0.139 Uiso 0.174(11) 1 calc R U P D 1
C21 C 0.769(5) 1.028(4) 0.621(3) 0.097(7) Uani 0.174(11) 1 d D U P D 1
H21A H 0.752087 0.948327 0.595809 0.145 Uiso 0.174(11) 1 calc R U P D 1
H21B H 0.866248 1.036922 0.635802 0.145 Uiso 0.174(11) 1 calc R U P D 1
H21C H 0.740856 1.092855 0.582201 0.145 Uiso 0.174(11) 1 calc R U P D 1
O2' O 0.7322(4) 0.8988(4) 0.7015(4) 0.0852(15) Uani 0.826(11) 1 d D U P D 2
O3' O 0.5499(7) 1.0252(5) 0.6700(7) 0.0725(19) Uani 0.826(11) 1 d D U P D 2
C17' C 0.4932(4) 0.9109(3) 0.6978(2) 0.0589(8) Uani 0.826(11) 1 d D U P D 2
H17' H 0.426631 0.925402 0.740996 0.088 Uiso 0.826(11) 1 calc R U P D 2
C18' C 0.6192(7) 0.8384(6) 0.7330(6) 0.078(2) Uani 0.826(11) 1 d D U P D 2
H18C H 0.624135 0.840455 0.793813 0.116 Uiso 0.826(11) 1 calc R U P D 2
H18D H 0.615217 0.752223 0.714671 0.116 Uiso 0.826(11) 1 calc R U P D 2
C19' C 0.6967(8) 1.0253(6) 0.6867(5) 0.0765(16) Uani 0.826(11) 1 d D U P D 2
C20' C 0.7349(11) 1.1033(9) 0.7621(6) 0.109(3) Uani 0.826(11) 1 d D U P D 2
H20D H 0.832905 1.117923 0.765111 0.163 Uiso 0.826(11) 1 calc R U P D 2
H20E H 0.709294 1.060359 0.811741 0.163 Uiso 0.826(11) 1 calc R U P D 2
H20F H 0.686917 1.181610 0.757891 0.163 Uiso 0.826(11) 1 calc R U P D 2
C21' C 0.7623(13) 1.0718(9) 0.6087(6) 0.112(3) Uani 0.826(11) 1 d D U P D 2
H21D H 0.734442 1.019485 0.562071 0.168 Uiso 0.826(11) 1 calc R U P D 2
H21E H 0.861256 1.069615 0.617163 0.168 Uiso 0.826(11) 1 calc R U P D 2
H21F H 0.732951 1.155936 0.597285 0.168 Uiso 0.826(11) 1 calc R U P D 2
C22 C 0.4163(4) 0.6198(3) 0.6026(2) 0.0549(8) Uani 1 1 d . . . . .
C23 C 0.3706(4) 0.4925(3) 0.6264(2) 0.0516(7) Uani 1 1 d . . . . .
C24 C 0.2674(4) 0.4489(3) 0.6742(2) 0.0557(8) Uani 1 1 d . . . . .
H24 H 0.205595 0.496400 0.703461 0.067 Uiso 1 1 calc R U . . .
C25 C 0.3779(4) 0.2933(3) 0.6209(3) 0.0635(9) Uani 1 1 d . . . . .
H25 H 0.403927 0.212213 0.608178 0.076 Uiso 1 1 calc R U . . .
C26 C 0.1813(4) 0.2361(3) 0.7113(2) 0.0622(9) Uani 1 1 d . . . . .
H26A H 0.151594 0.171887 0.671615 0.075 Uiso 1 1 calc R U . . .
H26B H 0.099522 0.281647 0.726391 0.075 Uiso 1 1 calc R U . . .
C27 C 0.2441(4) 0.1746(3) 0.7885(2) 0.0564(8) Uani 1 1 d . . . . .
C28 C 0.1942(4) 0.0587(3) 0.8112(2) 0.0598(9) Uani 1 1 d . . . . .
H28 H 0.122007 0.022755 0.778922 0.072 Uiso 1 1 calc R U . . .
C29 C 0.2487(4) -0.0041(3) 0.8799(2) 0.0646(9) Uani 1 1 d . . . . .
H29 H 0.214433 -0.081829 0.894280 0.078 Uiso 1 1 calc R U . . .
C30 C 0.3531(5) 0.0491(4) 0.9263(3) 0.0791(11) Uani 1 1 d D U . . .
C31 C 0.4052(7) 0.1646(6) 0.9077(3) 0.1083(19) Uani 1 1 d . . . . .
H31 H 0.476457 0.199983 0.941013 0.130 Uiso 1 1 calc R U . . .
C32 C 0.3488(6) 0.2270(4) 0.8381(3) 0.0900(14) Uani 1 1 d . . . . .
H32 H 0.382287 0.305514 0.824820 0.108 Uiso 1 1 calc R U . . .

loop_
_atom_site_aniso_label
_atom_site_aniso_U_11
_atom_site_aniso_U_22
_atom_site_aniso_U_33
_atom_site_aniso_U_23
_atom_site_aniso_U_13
_atom_site_aniso_U_12
C1 0.095(6) 0.099(5) 0.072(5) 0.000(5) 0.034(5) -0.025(5)
C2 0.099(8) 0.151(9) 0.104(7) -0.030(6) 0.051(6) 0.001(7)
C3 0.138(9) 0.162(12) 0.066(5) 0.019(8) 0.040(6) -0.026(10)
C4 0.125(10) 0.163(11) 0.112(8) -0.006(8) 0.049(7) -0.066(8)
C1' 0.100(7) 0.105(8) 0.077(7) 0.006(7) 0.031(7) -0.024(7)
C2' 0.101(10) 0.148(12) 0.116(10) 0.023(9) 0.046(8) 0.007(9)
C3' 0.141(12) 0.150(15) 0.084(9) -0.012(11) 0.043(9) -0.019(13)
C4' 0.120(13) 0.105(10) 0.119(10) 0.020(8) 0.042(10) -0.032(9)
N5 0.093(6) 0.131(6) 0.090(5) 0.023(5) -0.004(5) -0.004(5)
O5 0.136(9) 0.210(10) 0.116(7) 0.029(7) -0.047(6) -0.046(8)
O6 0.103(8) 0.098(5) 0.110(6) 0.041(5) -0.016(6) 0.013(5)
N5' 0.103(8) 0.119(7) 0.097(7) 0.018(6) -0.018(7) -0.006(6)
O5' 0.120(10) 0.150(10) 0.153(11) 0.031(8) -0.061(8) -0.012(8)
O6' 0.132(12) 0.147(10) 0.138(10) 0.037(8) -0.048(9) 0.011(9)
O1 0.0666(16) 0.0529(12) 0.0679(13) 0.0020(10) 0.0168(11) 0.0188(11)
O4 0.111(2) 0.0414(11) 0.0975(18) 0.0027(12) 0.0574(18) 0.0013(13)
N1 0.0587(16) 0.0426(12) 0.0574(14) 0.0042(10) 0.0074(12) 0.0076(11)
N2 0.0538(15) 0.0309(10) 0.0578(14) 0.0038(10) 0.0146(11) 0.0013(10)
N3 0.075(2) 0.0362(12) 0.0790(17) -0.0033(12) 0.0242(15) 0.0020(12)
N4 0.0691(19) 0.0325(11) 0.0715(17) 0.0022(11) 0.0156(14) -0.0038(11)
C5 0.071(3) 0.0557(18) 0.0629(19) -0.0001(16) 0.0195(17) -0.0081(16)
C6 0.053(2) 0.0547(17) 0.073(2) 0.0031(15) 0.0138(16) -0.0036(15)
C7 0.0540(19) 0.0455(15) 0.0610(17) 0.0035(13) 0.0069(14) -0.0010(13)
C8 0.0544(19) 0.0329(12) 0.0510(15) 0.0015(11) 0.0102(13) 0.0005(11)
C9 0.058(2) 0.0506(16) 0.0598(18) 0.0058(14) 0.0042(15) 0.0017(14)
C10 0.074(3) 0.064(2) 0.0543(18) 0.0077(15) 0.0061(16) -0.0047(17)
C11 0.074(3) 0.0556(18) 0.0662(19) 0.0027(16) -0.0073(17) 0.0115(17)
C12 0.107(4) 0.060(2) 0.089(3) 0.008(2) -0.015(2) 0.031(2)
C13 0.126(5) 0.094(3) 0.064(2) 0.002(2) -0.008(2) 0.026(3)
C14 0.070(3) 0.102(3) 0.111(3) 0.004(3) -0.016(2) -0.003(3)
C15 0.0512(17) 0.0319(12) 0.0587(16) 0.0044(11) 0.0104(13) 0.0016(11)
C16 0.0518(19) 0.0324(12) 0.0617(17) 0.0060(12) 0.0109(14) 0.0014(11)
O2 0.065(6) 0.072(6) 0.109(6) -0.003(6) -0.012(6) -0.007(5)
O3 0.063(6) 0.046(6) 0.093(6) -0.001(6) -0.002(6) -0.007(6)
C17 0.0578(19) 0.0403(14) 0.0783(19) 0.0053(14) -0.0006(15) -0.0044(13)
C18 0.063(6) 0.059(6) 0.096(7) 0.006(6) -0.005(6) -0.002(6)
C19 0.068(6) 0.064(6) 0.108(6) 0.002(6) 0.001(6) -0.010(6)
C20 0.087(14) 0.073(14) 0.116(14) -0.002(13) -0.008(12) -0.017(13)
C21 0.085(12) 0.090(14) 0.117(13) 0.012(12) 0.022(12) -0.011(13)
O2' 0.059(2) 0.073(2) 0.123(4) 0.003(2) -0.003(2) 0.0032(17)
O3' 0.067(2) 0.0389(18) 0.110(5) 0.009(2) -0.002(2) -0.0098(17)
C17' 0.0578(19) 0.0403(14) 0.0783(19) 0.0053(14) -0.0006(15) -0.0044(13)
C18' 0.069(3) 0.059(3) 0.102(5) 0.008(3) -0.022(3) -0.002(2)
C19' 0.062(3) 0.066(3) 0.101(3) -0.001(3) 0.004(3) -0.015(2)
C20' 0.110(6) 0.086(5) 0.127(5) -0.017(5) -0.020(4) -0.020(5)
C21' 0.109(6) 0.098(6) 0.132(6) 0.013(5) 0.030(5) -0.021(5)
C22 0.065(2) 0.0369(13) 0.0647(19) 0.0024(13) 0.0190(16) 0.0039(13)
C23 0.062(2) 0.0329(13) 0.0608(17) 0.0008(12) 0.0148(15) 0.0007(12)
C24 0.067(2) 0.0329(13) 0.0687(19) -0.0007(12) 0.0146(16) 0.0017(13)
C25 0.071(2) 0.0345(14) 0.087(2) -0.0026(14) 0.0183(19) 0.0012(14)
C26 0.070(2) 0.0411(15) 0.077(2) 0.0064(15) 0.0120(18) -0.0078(15)
C27 0.064(2) 0.0420(14) 0.0641(18) -0.0051(14) 0.0146(15) -0.0054(14)
C28 0.069(3) 0.0449(15) 0.066(2) -0.0003(14) 0.0088(17) -0.0051(15)
C29 0.078(3) 0.0486(17) 0.069(2) 0.0004(16) 0.0120(18) -0.0021(16)
C30 0.082(3) 0.086(3) 0.069(2) 0.010(2) 0.001(2) -0.005(2)
C31 0.113(5) 0.113(4) 0.096(3) 0.012(3) -0.026(3) -0.051(3)
C32 0.108(4) 0.072(2) 0.088(3) 0.006(2) -0.010(3) -0.039(3)

loop_
_atom_type_symbol
_atom_type_description
_atom_type_scat_dispersion_real
_atom_type_scat_dispersion_imag
_atom_type_scat_source
C C 0.0181 0.0091 'International Tables Vol C Tables 4.2.6.8 and 6.1.1.4'
H H 0.0000 0.0000 'International Tables Vol C Tables 4.2.6.8 and 6.1.1.4'
N N 0.0311 0.0180 'International Tables Vol C Tables 4.2.6.8 and 6.1.1.4'
O O 0.0492 0.0322 'International Tables Vol C Tables 4.2.6.8 and 6.1.1.4'

loop_
_geom_angle_atom_site_label_1
_geom_angle_atom_site_label_2
_geom_angle_atom_site_label_3
_geom_angle
_geom_angle_site_symmetry_1
_geom_angle_site_symmetry_3
_geom_angle_publ_flag
C4 C1 C5 108.8(10) . . ?
C4 C1 C2 108.8(12) . . ?
C5 C1 C2 110.3(10) . . ?
C4 C1 C3 108.1(13) . . ?
C5 C1 C3 112.5(11) . . ?
C2 C1 C3 108.2(11) . . ?
C1 C2 H2A 109.5 . . ?
C1 C2 H2B 109.5 . . ?
H2A C2 H2B 109.5 . . ?
C1 C2 H2C 109.5 . . ?
H2A C2 H2C 109.5 . . ?
H2B C2 H2C 109.5 . . ?
C1 C3 H3A 109.5 . . ?
C1 C3 H3B 109.5 . . ?
H3A C3 H3B 109.5 . . ?
C1 C3 H3C 109.5 . . ?
H3A C3 H3C 109.5 . . ?
H3B C3 H3C 109.5 . . ?
C1 C4 H4A 109.5 . . ?
C1 C4 H4B 109.5 . . ?
H4A C4 H4B 109.5 . . ?
C1 C4 H4C 109.5 . . ?
H4A C4 H4C 109.5 . . ?
H4B C4 H4C 109.5 . . ?
C2' C1' C5 113.2(15) . . ?
C2' C1' C3' 108.0(18) . . ?
C5 C1' C3' 109.6(19) . . ?
C2' C1' C4' 107.7(17) . . ?
C5 C1' C4' 106.5(14) . . ?
C3' C1' C4' 112(2) . . ?
C1' C2' H2'A 109.5 . . ?
C1' C2' H2'B 109.5 . . ?
H2'A C2' H2'B 109.5 . . ?
C1' C2' H2'C 109.5 . . ?
H2'A C2' H2'C 109.5 . . ?
H2'B C2' H2'C 109.5 . . ?
C1' C3' H3'A 109.5 . . ?
C1' C3' H3'B 109.5 . . ?
H3'A C3' H3'B 109.5 . . ?
C1' C3' H3'C 109.5 . . ?
H3'A C3' H3'C 109.5 . . ?
H3'B C3' H3'C 109.5 . . ?
C1' C4' H4'A 109.5 . . ?
C1' C4' H4'B 109.5 . . ?
H4'A C4' H4'B 109.5 . . ?
C1' C4' H4'C 109.5 . . ?
H4'A C4' H4'C 109.5 . . ?
H4'B C4' H4'C 109.5 . . ?
O6 N5 O5 130.0(14) . . ?
O6 N5 C30 114.0(13) . . ?
O5 N5 C30 115.6(11) . . ?
O6' N5' O5' 105(2) . . ?
O6' N5' C30 128(2) . . ?
O5' N5' C30 126.5(19) . . ?
C15 N1 C11 124.4(3) . . ?
C15 N1 H1 117.8 . . ?
C11 N1 H1 117.8 . . ?
C22 N2 C8 122.1(2) . . ?
C22 N2 C16 118.2(2) . . ?
C8 N2 C16 119.6(2) . . ?
C25 N3 C23 105.8(3) . . ?
C25 N4 C24 106.6(3) . . ?
C25 N4 C26 127.9(3) . . ?
C24 N4 C26 125.5(3) . . ?
C10 C5 C6 117.3(3) . . ?
C10 C5 C1' 121.9(10) . . ?
C6 C5 C1' 120.6(10) . . ?
C10 C5 C1 121.7(7) . . ?
C6 C5 C1 121.0(7) . . ?
C7 C6 C5 121.4(4) . . ?
C7 C6 H6 119.3 . . ?
C5 C6 H6 119.3 . . ?
C8 C7 C6 120.2(3) . . ?
C8 C7 H7 119.9 . . ?
C6 C7 H7 119.9 . . ?
C7 C8 C9 119.3(3) . . ?
C7 C8 N2 120.4(3) . . ?
C9 C8 N2 120.2(3) . . ?
C8 C9 C10 119.8(4) . . ?
C8 C9 H9 120.1 . . ?
C10 C9 H9 120.1 . . ?
C5 C10 C9 122.0(3) . . ?
C5 C10 H10 119.0 . . ?
C9 C10 H10 119.0 . . ?
N1 C11 C14 109.1(3) . . ?
N1 C11 C12 111.6(3) . . ?
C14 C11 C12 111.4(4) . . ?
N1 C11 C13 106.3(3) . . ?
C14 C11 C13 109.8(4) . . ?
C12 C11 C13 108.6(3) . . ?
C11 C12 H12A 109.5 . . ?
C11 C12 H12B 109.5 . . ?
H12A C12 H12B 109.5 . . ?
C11 C12 H12C 109.5 . . ?
H12A C12 H12C 109.5 . . ?
H12B C12 H12C 109.5 . . ?
C11 C13 H13A 109.5 . . ?
C11 C13 H13B 109.5 . . ?
H13A C13 H13B 109.5 . . ?
C11 C13 H13C 109.5 . . ?
H13A C13 H13C 109.5 . . ?
H13B C13 H13C 109.5 . . ?
C11 C14 H14A 109.5 . . ?
C11 C14 H14B 109.5 . . ?
H14A C14 H14B 109.5 . . ?
C11 C14 H14C 109.5 . . ?
H14A C14 H14C 109.5 . . ?
H14B C14 H14C 109.5 . . ?
O1 C15 N1 124.0(3) . . ?
O1 C15 C16 120.6(3) . . ?
N1 C15 C16 115.2(3) . . ?
N2 C16 C17' 110.2(2) . . ?
N2 C16 C17 110.2(2) . . ?
N2 C16 C15 109.1(3) . . ?
C17' C16 C15 111.3(2) . . ?
C17 C16 C15 111.3(2) . . ?
N2 C16 H16A 108.7 . . ?
C17 C16 H16A 108.7 . . ?
C15 C16 H16A 108.7 . . ?
C18 O2 C19 110.3(18) . . ?
C17 O3 C19 111(2) . . ?
O3 C17 C18 103.2(16) . . ?
O3 C17 C16 114(2) . . ?
C18 C17 C16 122(2) . . ?
O3 C17 H17A 105.4 . . ?
C18 C17 H17A 105.4 . . ?
C16 C17 H17A 105.4 . . ?
O2 C18 C17 107.6(17) . . ?
O2 C18 H18A 110.2 . . ?
C17 C18 H18A 110.2 . . ?
O2 C18 H18B 110.2 . . ?
C17 C18 H18B 110.2 . . ?
H18A C18 H18B 108.5 . . ?
O2 C19 O3 105(2) . . ?
O2 C19 C21 108(3) . . ?
O3 C19 C21 113(3) . . ?
O2 C19 C20 107(2) . . ?
O3 C19 C20 105(3) . . ?
C21 C19 C20 118(3) . . ?
C19 C20 H20A 109.5 . . ?
C19 C20 H20B 109.5 . . ?
H20A C20 H20B 109.5 . . ?
C19 C20 H20C 109.5 . . ?
H20A C20 H20C 109.5 . . ?
H20B C20 H20C 109.5 . . ?
C19 C21 H21A 109.5 . . ?
C19 C21 H21B 109.5 . . ?
H21A C21 H21B 109.5 . . ?
C19 C21 H21C 109.5 . . ?
H21A C21 H21C 109.5 . . ?
H21B C21 H21C 109.5 . . ?
C18' O2' C19' 108.6(5) . . ?
C17' O3' C19' 109.7(5) . . ?
O3' C17' C16 107.5(5) . . ?
O3' C17' C18' 103.8(4) . . ?
C16 C17' C18' 111.7(4) . . ?
O3' C17' H17' 111.2 . . ?
C16 C17' H17' 111.2 . . ?
C18' C17' H17' 111.2 . . ?
O2' C18' C17' 104.9(4) . . ?
O2' C18' H18C 110.8 . . ?
C17' C18' H18C 110.8 . . ?
O2' C18' H18D 110.8 . . ?
C17' C18' H18D 110.8 . . ?
H18C C18' H18D 108.8 . . ?
O2' C19' O3' 105.1(5) . . ?
O2' C19' C20' 110.7(6) . . ?
O3' C19' C20' 110.6(7) . . ?
O2' C19' C21' 110.2(6) . . ?
O3' C19' C21' 107.5(7) . . ?
C20' C19' C21' 112.5(7) . . ?
C19' C20' H20D 109.5 . . ?
C19' C20' H20E 109.5 . . ?
H20D C20' H20E 109.5 . . ?
C19' C20' H20F 109.5 . . ?
H20D C20' H20F 109.5 . . ?
H20E C20' H20F 109.5 . . ?
C19' C21' H21D 109.5 . . ?
C19' C21' H21E 109.5 . . ?
H21D C21' H21E 109.5 . . ?
C19' C21' H21F 109.5 . . ?
H21D C21' H21F 109.5 . . ?
H21E C21' H21F 109.5 . . ?
O4 C22 N2 120.7(3) . . ?
O4 C22 C23 119.1(3) . . ?
N2 C22 C23 120.2(3) . . ?
C24 C23 N3 109.0(3) . . ?
C24 C23 C22 133.6(3) . . ?
N3 C23 C22 117.4(3) . . ?
N4 C24 C23 106.5(3) . . ?
N4 C24 H24 126.8 . . ?
C23 C24 H24 126.8 . . ?
N3 C25 N4 112.2(3) . . ?
N3 C25 H25 123.9 . . ?
N4 C25 H25 123.9 . . ?
N4 C26 C27 114.7(3) . . ?
N4 C26 H26A 108.6 . . ?
C27 C26 H26A 108.6 . . ?
N4 C26 H26B 108.6 . . ?
C27 C26 H26B 108.6 . . ?
H26A C26 H26B 107.6 . . ?
C32 C27 C28 118.1(4) . . ?
C32 C27 C26 123.3(3) . . ?
C28 C27 C26 118.5(3) . . ?
C29 C28 C27 121.6(4) . . ?
C29 C28 H28 119.2 . . ?
C27 C28 H28 119.2 . . ?
C30 C29 C28 118.6(3) . . ?
C30 C29 H29 120.7 . . ?
C28 C29 H29 120.7 . . ?
C29 C30 C31 122.3(4) . . ?
C29 C30 N5' 118.9(10) . . ?
C31 C30 N5' 117.8(11) . . ?
C29 C30 N5 118.0(7) . . ?
C31 C30 N5 119.5(7) . . ?
C30 C31 C32 118.3(5) . . ?
C30 C31 H31 120.8 . . ?
C32 C31 H31 120.8 . . ?
C27 C32 C31 120.9(4) . . ?
C27 C32 H32 119.6 . . ?
C31 C32 H32 119.6 . . ?

loop_
_geom_bond_atom_site_label_1
_geom_bond_atom_site_label_2
_geom_bond_distance
_geom_bond_site_symmetry_2
_geom_bond_publ_flag
C1 C4 1.508(14) . ?
C1 C5 1.527(12) . ?
C1 C2 1.539(14) . ?
C1 C3 1.539(14) . ?
C2 H2A 0.9600 . ?
C2 H2B 0.9600 . ?
C2 H2C 0.9600 . ?
C3 H3A 0.9600 . ?
C3 H3B 0.9600 . ?
C3 H3C 0.9600 . ?
C4 H4A 0.9600 . ?
C4 H4B 0.9600 . ?
C4 H4C 0.9600 . ?
C1' C2' 1.526(18) . ?
C1' C5 1.527(17) . ?
C1' C3' 1.534(18) . ?
C1' C4' 1.535(18) . ?
C2' H2'A 0.9600 . ?
C2' H2'B 0.9600 . ?
C2' H2'C 0.9600 . ?
C3' H3'A 0.9600 . ?
C3' H3'B 0.9600 . ?
C3' H3'C 0.9600 . ?
C4' H4'A 0.9600 . ?
C4' H4'B 0.9600 . ?
C4' H4'C 0.9600 . ?
N5 O6 1.228(14) . ?
N5 O5 1.230(13) . ?
N5 C30 1.496(12) . ?
N5' O6' 1.175(19) . ?
N5' O5' 1.190(17) . ?
N5' C30 1.458(17) . ?
O1 C15 1.230(4) . ?
O4 C22 1.223(4) . ?
N1 C15 1.338(4) . ?
N1 C11 1.481(5) . ?
N1 H1 0.8600 . ?
N2 C22 1.371(4) . ?
N2 C8 1.442(4) . ?
N2 C16 1.482(3) . ?
N3 C25 1.305(4) . ?
N3 C23 1.376(4) . ?
N4 C25 1.351(5) . ?
N4 C24 1.366(3) . ?
N4 C26 1.456(4) . ?
C5 C10 1.380(6) . ?
C5 C6 1.391(6) . ?
C6 C7 1.390(5) . ?
C6 H6 0.9300 . ?
C7 C8 1.379(5) . ?
C7 H7 0.9300 . ?
C8 C9 1.383(5) . ?
C9 C10 1.392(5) . ?
C9 H9 0.9300 . ?
C10 H10 0.9300 . ?
C11 C14 1.519(7) . ?
C11 C12 1.523(6) . ?
C11 C13 1.531(6) . ?
C12 H12A 0.9600 . ?
C12 H12B 0.9600 . ?
C12 H12C 0.9600 . ?
C13 H13A 0.9600 . ?
C13 H13B 0.9600 . ?
C13 H13C 0.9600 . ?
C14 H14A 0.9600 . ?
C14 H14B 0.9600 . ?
C14 H14C 0.9600 . ?
C15 C16 1.528(4) . ?
C16 C17' 1.525(5) . ?
C16 C17 1.525(5) . ?
C16 H16A 0.9800 . ?
O2 C18 1.38(2) . ?
O2 C19 1.42(2) . ?
O3 C17 1.41(2) . ?
O3 C19 1.43(2) . ?
C17 C18 1.52(2) . ?
C17 H17A 0.9800 . ?
C18 H18A 0.9700 . ?
C18 H18B 0.9700 . ?
C19 C21 1.50(2) . ?
C19 C20 1.50(2) . ?
C20 H20A 0.9600 . ?
C20 H20B 0.9600 . ?
C20 H20C 0.9600 . ?
C21 H21A 0.9600 . ?
C21 H21B 0.9600 . ?
C21 H21C 0.9600 . ?
O2' C18' 1.387(8) . ?
O2' C19' 1.416(7) . ?
O3' C17' 1.424(6) . ?
O3' C19' 1.431(7) . ?
C17' C18' 1.529(7) . ?
C17' H17' 0.9800 . ?
C18' H18C 0.9700 . ?
C18' H18D 0.9700 . ?
C19' C20' 1.497(9) . ?
C19' C21' 1.512(9) . ?
C20' H20D 0.9600 . ?
C20' H20E 0.9600 . ?
C20' H20F 0.9600 . ?
C21' H21D 0.9600 . ?
C21' H21E 0.9600 . ?
C21' H21F 0.9600 . ?
C22 C23 1.489(4) . ?
C23 C24 1.370(5) . ?
C24 H24 0.9300 . ?
C25 H25 0.9300 . ?
C26 C27 1.499(5) . ?
C26 H26A 0.9700 . ?
C26 H26B 0.9700 . ?
C27 C32 1.375(6) . ?
C27 C28 1.387(4) . ?
C28 C29 1.370(5) . ?
C28 H28 0.9300 . ?
C29 C30 1.347(6) . ?
C29 H29 0.9300 . ?
C30 C31 1.376(7) . ?
C31 C32 1.384(7) . ?
C31 H31 0.9300 . ?
C32 H32 0.9300 . ?
